data_4335628
loop_
_publ_author_name
'M. Angeles Alvarez'
'M. Esther Garc\'ia'
'Daniel Garc\'ia-Viv\'o'
'Raquel Lozano'
'Alberto Ramos'
'Miguel A. Ruiz'

_publ_section_title
;
 Reactivity of the Anionic Diphosphorus Complex
 [Mo2Cp2(\m-PCy2)(\m-\k2:\k2-P2)(CO)2]- toward Phosphorus- and Transition
 Metal-Based Electrophiles
;
_journal_name_full 'Inorganic Chemistry'
_journal_page_first 9005
_journal_page_last 9018
_journal_paper_doi 10.1021/ic401204j
_journal_volume 52
_journal_year 2013
_chemical_compound_source 'synthesis as described'
_chemical_formula_moiety 'C31 H37 Fe Mo2 O4 P3, C7 H8'
_chemical_formula_sum 'C38 H45 Fe Mo2 O4 P3'
_chemical_formula_weight 906.38
_chemical_name_systematic
;
 ?
;
_space_group_IT_number 14
_symmetry_cell_setting monoclinic
_symmetry_Int_Tables_number 14
_symmetry_space_group_name_Hall '-P 2ybc'
_symmetry_space_group_name_H-M 'P 1 21/c 1'
_atom_sites_solution_hydrogens geom
_atom_sites_solution_primary direct
_atom_sites_solution_secondary difmap
_audit_conform_dict_location ftp://ftp.iucr.org/pub/cif_core.dic
_audit_conform_dict_name cif_core.dic
_audit_conform_dict_version 2.4
_audit_creation_method 'WinGX routine CIF_UPDATE'
_cell_angle_alpha 90
_cell_angle_beta 98.3700(10)
_cell_angle_gamma 90
_cell_formula_units_Z 4
_cell_length_a 21.6108(3)
_cell_length_b 13.2744(2)
_cell_length_c 12.9822(2)
_cell_measurement_reflns_used 7308
_cell_measurement_temperature 100.0
_cell_measurement_theta_max 74.4000
_cell_measurement_theta_min 3.3266
_cell_measurement_wavelength 1.5418
_cell_volume 3684.54(9)
_computing_cell_refinement
;
CrysAlis RED, Oxford Diffraction Ltd.,
Version 1.171.31.7 (release 18-10-2006 CrysAlis171 .NET)
(compiled Oct 18 2006,16:28:17)
;
_computing_data_collection
;
CrysAlis CCD, Oxford Diffraction Ltd.,
Version 1.171.31.7 (release 18-10-2006 CrysAlis171 .NET)
(compiled Oct 18 2006,16:28:17)
;
_computing_data_reduction
;
CrysAlis RED, Oxford Diffraction Ltd.,
Version 1.171.31.7 (release 18-10-2006 CrysAlis171 .NET)
(compiled Oct 18 2006,16:28:17)
;
_computing_molecular_graphics 'Ortep-3 for Windows (Farrugia, 1997)'
_computing_publication_material 'WinGX publication routines (Farrugia, 1999)'
_computing_structure_refinement 'SHELXL-97 (Sheldrick, 2008)'
_computing_structure_solution 'SHELXS-97 (Sheldrick, 2008)'
_diffrn_ambient_temperature 100(2)
_diffrn_measured_fraction_theta_full 0.946
_diffrn_measured_fraction_theta_max 0.946
_diffrn_measurement_device_type 'ONYX CCD'
_diffrn_measurement_method CCD
_diffrn_radiation_monochromator graphite
_diffrn_radiation_probe x-ray
_diffrn_radiation_source 'Nova (Cu) x-ray Source'
_diffrn_radiation_type CuK\a
_diffrn_radiation_wavelength 1.54184
_diffrn_reflns_av_R_equivalents 0.0365
_diffrn_reflns_av_unetI/netI 0.0508
_diffrn_reflns_limit_h_max 24
_diffrn_reflns_limit_h_min -26
_diffrn_reflns_limit_k_max 11
_diffrn_reflns_limit_k_min -16
_diffrn_reflns_limit_l_max 14
_diffrn_reflns_limit_l_min -15
_diffrn_reflns_number 13402
_diffrn_reflns_theta_full 74.56
_diffrn_reflns_theta_max 74.56
_diffrn_reflns_theta_min 3.92
_exptl_absorpt_coefficient_mu 10.151
_exptl_absorpt_correction_T_max 1.00000
_exptl_absorpt_correction_T_min 0.41981
_exptl_absorpt_correction_type multi-scan
_exptl_absorpt_process_details
;
CrysAlisPro, Oxford Diffraction Ltd.,
Version 1.171.34.36 (release 02-08-2010 CrysAlis171 .NET)
(compiled Aug  2 2010,13:00:58)
empirical absorption correction using spherical harmonics,
 implemented in SCALE3 ABSPACK scaling algorithm.
;
_exptl_crystal_colour red
_exptl_crystal_density_diffrn 1.634
_exptl_crystal_description prim
_exptl_crystal_F_000 1840
_exptl_crystal_size_max 0.09
_exptl_crystal_size_mid 0.05
_exptl_crystal_size_min 0.04
_refine_diff_density_max 1.285
_refine_diff_density_min -1.635
_refine_diff_density_rms 0.118
_refine_ls_extinction_method none
_refine_ls_goodness_of_fit_ref 1.107
_refine_ls_hydrogen_treatment constr
_refine_ls_matrix_type full
_refine_ls_number_parameters 434
_refine_ls_number_reflns 7549
_refine_ls_number_restraints 0
_refine_ls_restrained_S_all 1.107
_refine_ls_R_factor_all 0.0582
_refine_ls_R_factor_gt 0.0488
_refine_ls_shift/su_max 0.004
_refine_ls_shift/su_mean 0
_refine_ls_structure_factor_coef Fsqd
_refine_ls_weighting_details 'calc w=1/[\s^2^(Fo^2^)+(0.0339P)^2^+17.6219P] where P=(Fo^2^+2Fc^2^)/3'
_refine_ls_weighting_scheme calc
_refine_ls_wR_factor_gt 0.118
_refine_ls_wR_factor_ref 0.1221
_reflns_number_gt 6083
_reflns_number_total 7549
_reflns_threshold_expression >2\s(I)
_cod_data_source_file ic401204j_si_001_2.cif
_cod_data_source_block compound4
_cod_database_code 4335628

loop_
_symmetry_equiv_pos_as_xyz
'x, y, z'
'-x, y+1/2, -z+1/2'
'-x, -y, -z'
'x, -y-1/2, z-1/2'

loop_
_atom_site_label
_atom_site_type_symbol
_atom_site_fract_x
_atom_site_fract_y
_atom_site_fract_z
_atom_site_U_iso_or_equiv
_atom_site_adp_type
_atom_site_occupancy
_atom_site_symmetry_multiplicity
_atom_site_calc_flag
_atom_site_refinement_flags
Mo1 Mo 0.325891(19) 0.55796(3) 0.12079(3) 0.02405(11) Uani 1 1 d .
Mo2 Mo 0.233127(19) 0.39389(3) 0.05150(3) 0.02441(11) Uani 1 1 d .
Fe1 Fe 0.15358(4) 0.61613(7) 0.25559(7) 0.0276(2) Uani 1 1 d .
O1 O 0.32714(19) 0.7449(3) -0.0221(4) 0.0340(9) Uani 1 1 d .
O2 O 0.3037(2) 0.2897(4) 0.2484(4) 0.0444(11) Uani 1 1 d .
O3 O 0.0559(2) 0.5897(4) 0.0786(4) 0.0483(12) Uani 1 1 d .
O4 O 0.1961(2) 0.8095(4) 0.1858(5) 0.0510(13) Uani 1 1 d .
P1 P 0.22278(6) 0.57610(11) 0.00140(11) 0.0275(3) Uani 1 1 d .
P2 P 0.21906(6) 0.54206(11) 0.15749(11) 0.0276(3) Uani 1 1 d .
P3 P 0.33355(6) 0.42388(10) -0.00688(11) 0.0236(3) Uani 1 1 d .
C1 C 0.3232(2) 0.6712(4) 0.0262(4) 0.0262(11) Uani 1 1 d .
C2 C 0.2800(3) 0.3360(5) 0.1772(5) 0.0314(12) Uani 1 1 d .
C3 C 0.0941(3) 0.6013(5) 0.1470(5) 0.0360(13) Uani 1 1 d .
C4 C 0.1799(3) 0.7338(5) 0.2131(5) 0.0381(14) Uani 1 1 d .
C5 C 0.3585(3) 0.5588(8) 0.3002(5) 0.054(2) Uani 1 1 d .
H5 H 0.3305 0.5457 0.3468 0.065 Uiso 1 1 calc R
C6 C 0.3714(3) 0.6530(5) 0.2608(6) 0.0474(18) Uani 1 1 d .
H6 H 0.3533 0.714 0.2754 0.057 Uiso 1 1 calc R
C7 C 0.4154(4) 0.6391(6) 0.1968(6) 0.053(2) Uani 1 1 d .
H7 H 0.4323 0.69 0.1602 0.064 Uiso 1 1 calc R
C8 C 0.4311(3) 0.5399(7) 0.1943(6) 0.051(2) Uani 1 1 d .
H8 H 0.4606 0.5119 0.1572 0.061 Uiso 1 1 calc R
C9 C 0.3949(4) 0.4878(5) 0.2574(7) 0.055(2) Uani 1 1 d .
H9 H 0.3951 0.4187 0.2688 0.066 Uiso 1 1 calc R
C10 C 0.1569(3) 0.3581(5) -0.0917(5) 0.0359(13) Uani 1 1 d .
H10 H 0.149 0.4015 -0.1483 0.043 Uiso 1 1 calc R
C11 C 0.1993(3) 0.2765(5) -0.0822(5) 0.0328(13) Uani 1 1 d .
H11 H 0.2241 0.2566 -0.1314 0.039 Uiso 1 1 calc R
C12 C 0.1975(3) 0.2312(5) 0.0138(5) 0.0352(13) Uani 1 1 d .
H12 H 0.221 0.1759 0.0402 0.042 Uiso 1 1 calc R
C13 C 0.1531(3) 0.2840(5) 0.0651(6) 0.0378(14) Uani 1 1 d .
H13 H 0.1426 0.2688 0.1302 0.045 Uiso 1 1 calc R
C14 C 0.1285(3) 0.3622(5) 0.0001(5) 0.0364(14) Uani 1 1 d .
H14 H 0.0988 0.4088 0.0144 0.044 Uiso 1 1 calc R
C15 C 0.1972(3) 0.6227(6) 0.4124(5) 0.0404(15) Uani 1 1 d .
H15 H 0.2348 0.6548 0.4364 0.048 Uiso 1 1 calc R
C16 C 0.1904(3) 0.5225(6) 0.3811(5) 0.0419(15) Uani 1 1 d .
H16 H 0.2229 0.4767 0.3801 0.05 Uiso 1 1 calc R
C17 C 0.1256(4) 0.5015(6) 0.3507(5) 0.0465(17) Uani 1 1 d .
H17 H 0.108 0.4405 0.3265 0.056 Uiso 1 1 calc R
C18 C 0.0928(3) 0.5938(6) 0.3650(5) 0.0441(16) Uani 1 1 d .
H18 H 0.0498 0.603 0.3522 0.053 Uiso 1 1 calc R
C19 C 0.1372(3) 0.6672(6) 0.4015(5) 0.0421(15) Uani 1 1 d .
H19 H 0.1287 0.7339 0.4161 0.05 Uiso 1 1 calc R
C20 C 0.3431(2) 0.4506(4) -0.1459(4) 0.0262(11) Uani 1 1 d .
H20 H 0.3625 0.3907 -0.1718 0.031 Uiso 1 1 calc R
C21 C 0.3879(3) 0.5384(4) -0.1542(5) 0.0290(11) Uani 1 1 d .
H21A H 0.4269 0.5258 -0.109 0.035 Uiso 1 1 calc R
H21B H 0.3698 0.5996 -0.1307 0.035 Uiso 1 1 calc R
C22 C 0.4011(3) 0.5533(5) -0.2658(5) 0.0333(13) Uani 1 1 d .
H22A H 0.4235 0.4952 -0.2865 0.04 Uiso 1 1 calc R
H22B H 0.4276 0.612 -0.2684 0.04 Uiso 1 1 calc R
C23 C 0.3400(3) 0.5675(4) -0.3432(5) 0.0347(13) Uani 1 1 d .
H23A H 0.3209 0.6315 -0.3299 0.042 Uiso 1 1 calc R
H23B H 0.3496 0.5685 -0.4139 0.042 Uiso 1 1 calc R
C24 C 0.2945(3) 0.4827(5) -0.3316(4) 0.0308(12) Uani 1 1 d .
H24A H 0.3112 0.4204 -0.3552 0.037 Uiso 1 1 calc R
H24B H 0.2553 0.4964 -0.376 0.037 Uiso 1 1 calc R
C25 C 0.2817(2) 0.4688(4) -0.2192(4) 0.0271(11) Uani 1 1 d .
H25A H 0.2539 0.412 -0.2158 0.033 Uiso 1 1 calc R
H25B H 0.2613 0.5285 -0.1972 0.033 Uiso 1 1 calc R
C26 C 0.3952(3) 0.3257(4) 0.0304(4) 0.0268(11) Uani 1 1 d .
H26 H 0.4009 0.3212 0.1065 0.032 Uiso 1 1 calc R
C27 C 0.4600(3) 0.3497(4) 0.0005(5) 0.0310(12) Uani 1 1 d .
H27A H 0.4736 0.4155 0.0275 0.037 Uiso 1 1 calc R
H27B H 0.4571 0.3519 -0.0747 0.037 Uiso 1 1 calc R
C28 C 0.5087(3) 0.2699(5) 0.0442(5) 0.0351(13) Uani 1 1 d .
H28A H 0.5487 0.286 0.023 0.042 Uiso 1 1 calc R
H28B H 0.5137 0.2709 0.1197 0.042 Uiso 1 1 calc R
C29 C 0.4884(3) 0.1657(5) 0.0054(5) 0.0359(13) Uani 1 1 d .
H29A H 0.5183 0.1163 0.0375 0.043 Uiso 1 1 calc R
H29B H 0.488 0.1626 -0.0693 0.043 Uiso 1 1 calc R
C30 C 0.4233(3) 0.1404(5) 0.0310(6) 0.0385(14) Uani 1 1 d .
H30A H 0.4102 0.0756 0.0009 0.046 Uiso 1 1 calc R
H30B H 0.4251 0.1353 0.1059 0.046 Uiso 1 1 calc R
C31 C 0.3753(3) 0.2203(4) -0.0107(5) 0.0317(12) Uani 1 1 d .
H31A H 0.3352 0.2034 0.01 0.038 Uiso 1 1 calc R
H31B H 0.3703 0.2206 -0.0861 0.038 Uiso 1 1 calc R
C91 C 0.0556(3) 0.9332(5) 0.1795(6) 0.0419(15) Uani 1 1 d .
C92 C 0.0224(3) 0.8660(6) 0.1118(6) 0.0482(17) Uani 1 1 d .
H92 H 0.0265 0.8696 0.0415 0.058 Uiso 1 1 calc R
C93 C -0.0160(3) 0.7946(7) 0.1430(8) 0.061(2) Uani 1 1 d .
H93 H -0.0375 0.7507 0.0945 0.074 Uiso 1 1 calc R
C90 C 0.0984(4) 1.0104(7) 0.1446(7) 0.059(2) Uani 1 1 d .
H90A H 0.141 0.9932 0.1707 0.089 Uiso 1 1 calc R
H90B H 0.0888 1.0753 0.1707 0.089 Uiso 1 1 calc R
H90C H 0.0929 1.0122 0.0699 0.089 Uiso 1 1 calc R
C95 C 0.0084(4) 0.8535(7) 0.3178(7) 0.057(2) Uani 1 1 d .
H95 H 0.0042 0.8488 0.3879 0.068 Uiso 1 1 calc R
C96 C 0.0463(4) 0.9264(7) 0.2842(6) 0.0550(19) Uani 1 1 d .
H96 H 0.0661 0.9724 0.3321 0.066 Uiso 1 1 calc R
C94 C -0.0232(3) 0.7876(6) 0.2466(7) 0.054(2) Uani 1 1 d .
H94 H -0.0492 0.7386 0.2684 0.065 Uiso 1 1 calc R

loop_
_atom_site_aniso_label
_atom_site_aniso_U_11
_atom_site_aniso_U_22
_atom_site_aniso_U_33
_atom_site_aniso_U_23
_atom_site_aniso_U_13
_atom_site_aniso_U_12
Mo1 0.0180(2) 0.0268(2) 0.0279(2) -0.00090(17) 0.00516(15) -0.00006(15)
Mo2 0.0175(2) 0.0269(2) 0.0295(2) -0.00073(17) 0.00551(15) -0.00111(15)
Fe1 0.0213(4) 0.0316(5) 0.0314(5) -0.0026(4) 0.0092(3) -0.0018(3)
O1 0.030(2) 0.030(2) 0.043(2) 0.0025(18) 0.0094(18) 0.0013(16)
O2 0.039(2) 0.050(3) 0.041(3) 0.013(2) -0.005(2) -0.010(2)
O3 0.029(2) 0.070(3) 0.044(3) -0.006(2) -0.001(2) 0.007(2)
O4 0.053(3) 0.037(3) 0.067(3) 0.005(2) 0.021(3) -0.004(2)
P1 0.0208(6) 0.0310(7) 0.0311(7) 0.0012(6) 0.0054(5) 0.0018(5)
P2 0.0209(6) 0.0309(7) 0.0322(7) -0.0019(6) 0.0080(5) 0.0008(5)
P3 0.0182(6) 0.0265(6) 0.0262(6) 0.0006(5) 0.0038(5) 0.0008(5)
C1 0.018(2) 0.029(3) 0.033(3) 0.000(2) 0.006(2) 0.002(2)
C2 0.025(3) 0.035(3) 0.034(3) 0.004(2) 0.005(2) -0.006(2)
C3 0.031(3) 0.040(3) 0.040(3) 0.002(3) 0.014(3) 0.007(3)
C4 0.033(3) 0.043(4) 0.041(4) -0.003(3) 0.013(3) 0.002(3)
C5 0.024(3) 0.108(7) 0.030(3) 0.003(4) 0.003(2) -0.007(4)
C6 0.049(4) 0.042(4) 0.044(4) -0.016(3) -0.020(3) 0.011(3)
C7 0.045(4) 0.063(5) 0.046(4) 0.004(4) -0.011(3) -0.031(4)
C8 0.018(3) 0.086(6) 0.047(4) -0.030(4) -0.003(3) 0.001(3)
C9 0.049(4) 0.034(3) 0.070(5) 0.006(3) -0.032(4) -0.002(3)
C10 0.021(3) 0.037(3) 0.047(4) -0.001(3) -0.002(2) -0.002(2)
C11 0.026(3) 0.035(3) 0.038(3) -0.010(3) 0.006(2) -0.007(2)
C12 0.031(3) 0.031(3) 0.043(3) -0.006(3) 0.004(3) -0.005(2)
C13 0.029(3) 0.040(3) 0.046(4) -0.002(3) 0.011(3) -0.011(3)
C14 0.016(2) 0.048(4) 0.045(4) -0.009(3) 0.002(2) -0.006(2)
C15 0.031(3) 0.061(4) 0.029(3) 0.000(3) 0.003(2) -0.013(3)
C16 0.044(4) 0.051(4) 0.034(3) 0.008(3) 0.016(3) 0.010(3)
C17 0.055(4) 0.050(4) 0.037(4) 0.001(3) 0.014(3) -0.019(3)
C18 0.030(3) 0.066(5) 0.039(4) -0.002(3) 0.018(3) -0.007(3)
C19 0.044(4) 0.052(4) 0.032(3) -0.009(3) 0.012(3) 0.001(3)
C20 0.023(3) 0.023(2) 0.032(3) -0.003(2) 0.007(2) 0.000(2)
C21 0.024(3) 0.030(3) 0.034(3) -0.001(2) 0.008(2) -0.004(2)
C22 0.034(3) 0.032(3) 0.037(3) 0.001(2) 0.016(2) -0.006(2)
C23 0.041(3) 0.029(3) 0.039(3) 0.010(2) 0.022(3) 0.005(2)
C24 0.029(3) 0.037(3) 0.027(3) 0.000(2) 0.004(2) 0.001(2)
C25 0.021(2) 0.031(3) 0.029(3) 0.004(2) 0.003(2) 0.003(2)
C26 0.026(3) 0.029(3) 0.026(3) 0.001(2) 0.004(2) 0.004(2)
C27 0.023(3) 0.030(3) 0.040(3) -0.003(2) 0.004(2) 0.001(2)
C28 0.018(3) 0.040(3) 0.046(4) -0.004(3) 0.002(2) 0.002(2)
C29 0.030(3) 0.031(3) 0.048(4) 0.002(3) 0.008(3) 0.009(2)
C30 0.031(3) 0.033(3) 0.052(4) 0.003(3) 0.008(3) 0.004(2)
C31 0.024(3) 0.032(3) 0.038(3) 0.003(2) 0.001(2) 0.001(2)
C91 0.032(3) 0.041(3) 0.053(4) -0.004(3) 0.009(3) 0.003(3)
C92 0.030(3) 0.066(5) 0.051(4) -0.017(4) 0.009(3) 0.000(3)
C93 0.031(4) 0.074(6) 0.081(6) -0.035(5) 0.017(4) -0.009(4)
C90 0.064(5) 0.056(5) 0.061(5) -0.010(4) 0.022(4) -0.012(4)
C95 0.043(4) 0.074(5) 0.054(5) 0.009(4) 0.011(3) 0.000(4)
C96 0.055(4) 0.065(5) 0.044(4) -0.013(4) 0.004(3) -0.018(4)
C94 0.025(3) 0.052(4) 0.086(6) 0.003(4) 0.016(3) -0.002(3)

loop_
_atom_type_symbol
_atom_type_description
_atom_type_scat_dispersion_real
_atom_type_scat_dispersion_imag
_atom_type_scat_source
C C 0.0181 0.0091 'International Tables Vol C Tables 4.2.6.8 and 6.1.1.4'
H H 0 0 'International Tables Vol C Tables 4.2.6.8 and 6.1.1.4'
Fe Fe -1.1336 3.1974 'International Tables Vol C Tables 4.2.6.8 and 6.1.1.4'
Mo Mo -0.0483 2.7339 'International Tables Vol C Tables 4.2.6.8 and 6.1.1.4'
O O 0.0492 0.0322 'International Tables Vol C Tables 4.2.6.8 and 6.1.1.4'
P P 0.2955 0.4335 'International Tables Vol C Tables 4.2.6.8 and 6.1.1.4'

loop_
_geom_angle_atom_site_label_1
_geom_angle_atom_site_label_2
_geom_angle_atom_site_label_3
_geom_angle
C1 Mo1 C7 81.6(3)
C1 Mo1 C6 92.6(3)
C7 Mo1 C6 34.3(3)
C1 Mo1 C5 127.3(3)
C7 Mo1 C5 57.2(3)
C6 Mo1 C5 34.9(3)
C1 Mo1 C9 138.3(2)
C7 Mo1 C9 57.2(3)
C6 Mo1 C9 58.0(3)
C5 Mo1 C9 34.7(3)
C1 Mo1 C8 105.9(3)
C7 Mo1 C8 34.0(3)
C6 Mo1 C8 57.3(2)
C5 Mo1 C8 57.4(2)
C9 Mo1 C8 34.7(3)
C1 Mo1 P2 104.47(15)
C7 Mo1 P2 135.8(2)
C6 Mo1 P2 101.6(2)
C5 Mo1 P2 87.81(16)
C9 Mo1 P2 109.6(2)
C8 Mo1 P2 143.3(2)
C1 Mo1 P3 97.68(17)
C7 Mo1 P3 119.5(2)
C6 Mo1 P3 149.79(18)
C5 Mo1 P3 129.6(2)
C9 Mo1 P3 97.2(2)
C8 Mo1 P3 92.52(18)
P2 Mo1 P3 103.21(5)
C1 Mo1 P1 66.17(16)
C7 Mo1 P1 145.6(2)
C6 Mo1 P1 131.66(18)
C5 Mo1 P1 136.12(17)
C9 Mo1 P1 155.4(2)
C8 Mo1 P1 166.48(19)
P2 Mo1 P1 49.69(5)
P3 Mo1 P1 78.20(5)
C1 Mo1 Mo2 114.55(16)
C7 Mo1 Mo2 161.3(2)
C6 Mo1 Mo2 145.0(2)
C5 Mo1 Mo2 113.2(2)
C9 Mo1 Mo2 105.21(18)
C8 Mo1 Mo2 127.7(2)
P2 Mo1 Mo2 52.10(4)
P3 Mo1 Mo2 51.71(3)
P1 Mo1 Mo2 52.94(3)
C2 Mo2 C13 89.5(2)
C2 Mo2 C14 122.7(2)
C13 Mo2 C14 35.4(2)
C2 Mo2 C12 85.7(2)
C13 Mo2 C12 36.1(2)
C14 Mo2 C12 59.1(2)
C2 Mo2 C10 143.4(2)
C13 Mo2 C10 58.7(2)
C14 Mo2 C10 35.6(2)
C12 Mo2 C10 58.1(2)
C2 Mo2 C11 114.9(2)
C13 Mo2 C11 58.7(2)
C14 Mo2 C11 58.8(2)
C12 Mo2 C11 34.5(2)
C10 Mo2 C11 34.9(2)
C2 Mo2 P3 86.95(17)
C13 Mo2 P3 147.80(17)
C14 Mo2 P3 145.37(17)
C12 Mo2 P3 111.74(16)
C10 Mo2 P3 109.96(16)
C11 Mo2 P3 94.20(14)
C2 Mo2 P2 86.44(19)
C13 Mo2 P2 108.21(17)
C14 Mo2 P2 96.47(17)
C12 Mo2 P2 143.37(16)
C10 Mo2 P2 118.60(16)
C11 Mo2 P2 153.11(15)
P3 Mo2 P2 103.49(5)
C2 Mo2 P1 127.85(18)
C13 Mo2 P1 126.55(17)
C14 Mo2 P1 93.11(18)
C12 Mo2 P1 145.99(17)
C10 Mo2 P1 87.94(16)
C11 Mo2 P1 116.02(16)
P3 Mo2 P1 79.12(4)
P2 Mo2 P1 49.90(5)
C2 Mo2 Mo1 78.02(17)
C13 Mo2 Mo1 156.46(17)
C14 Mo2 Mo1 143.42(17)
C12 Mo2 Mo1 157.40(16)
C10 Mo2 Mo1 138.09(16)
C11 Mo2 Mo1 144.77(14)
P3 Mo2 Mo1 52.33(3)
P2 Mo2 Mo1 51.77(3)
P1 Mo2 Mo1 53.79(3)
C3 Fe1 C4 94.5(3)
C3 Fe1 C19 123.8(3)
C4 Fe1 C19 95.8(3)
C3 Fe1 C18 94.0(3)
C4 Fe1 C18 126.6(3)
C19 Fe1 C18 39.1(3)
C3 Fe1 C17 98.6(3)
C4 Fe1 C17 161.9(3)
C19 Fe1 C17 66.5(3)
C18 Fe1 C17 40.1(3)
C3 Fe1 C16 134.1(3)
C4 Fe1 C16 130.9(3)
C19 Fe1 C16 65.5(3)
C18 Fe1 C16 66.1(3)
C17 Fe1 C16 39.6(3)
C3 Fe1 C15 159.7(3)
C4 Fe1 C15 98.3(3)
C19 Fe1 C15 39.2(3)
C18 Fe1 C15 65.7(3)
C17 Fe1 C15 65.8(3)
C16 Fe1 C15 38.4(3)
C3 Fe1 P2 86.86(19)
C4 Fe1 P2 87.3(2)
C19 Fe1 P2 148.6(2)
C18 Fe1 P2 145.8(2)
C17 Fe1 P2 105.9(2)
C16 Fe1 P2 88.97(18)
C15 Fe1 P2 109.4(2)
P2 P1 Mo2 63.52(6)
P2 P1 Mo1 62.66(5)
Mo2 P1 Mo1 73.27(4)
P1 P2 Fe1 124.59(8)
P1 P2 Mo1 67.65(5)
Fe1 P2 Mo1 139.61(7)
P1 P2 Mo2 66.58(6)
Fe1 P2 Mo2 143.70(7)
Mo1 P2 Mo2 76.13(4)
C26 P3 C20 101.8(2)
C26 P3 Mo2 115.99(18)
C20 P3 Mo2 123.90(17)
C26 P3 Mo1 116.41(18)
C20 P3 Mo1 122.62(18)
Mo2 P3 Mo1 75.96(4)
O1 C1 Mo1 171.8(5)
O2 C2 Mo2 170.9(5)
O3 C3 Fe1 178.4(6)
O4 C4 Fe1 179.2(6)
C6 C5 C9 107.7(6)
C6 C5 Mo1 71.6(4)
C9 C5 Mo1 72.8(4)
C6 C5 H5 126.2
C9 C5 H5 126.2
Mo1 C5 H5 121.2
C7 C6 C5 107.3(7)
C7 C6 Mo1 72.7(4)
C5 C6 Mo1 73.4(4)
C7 C6 H6 126.3
C5 C6 H6 126.3
Mo1 C6 H6 119.5
C8 C7 C6 110.1(7)
C8 C7 Mo1 74.6(4)
C6 C7 Mo1 73.0(4)
C8 C7 H7 125
C6 C7 H7 125
Mo1 C7 H7 119.2
C7 C8 C9 107.6(7)
C7 C8 Mo1 71.4(4)
C9 C8 Mo1 72.3(4)
C7 C8 H8 126.2
C9 C8 H8 126.2
Mo1 C8 H8 121.8
C5 C9 C8 107.3(7)
C5 C9 Mo1 72.5(4)
C8 C9 Mo1 73.0(4)
C5 C9 H9 126.4
C8 C9 H9 126.4
Mo1 C9 H9 120
C11 C10 C14 108.1(6)
C11 C10 Mo2 73.4(3)
C14 C10 Mo2 70.5(3)
C11 C10 H10 125.9
C14 C10 H10 125.9
Mo2 C10 H10 121.9
C12 C11 C10 107.9(6)
C12 C11 Mo2 71.0(3)
C10 C11 Mo2 71.7(3)
C12 C11 H11 126.1
C10 C11 H11 126.1
Mo2 C11 H11 122.9
C11 C12 C13 108.3(6)
C11 C12 Mo2 74.6(3)
C13 C12 Mo2 70.7(3)
C11 C12 H12 125.8
C13 C12 H12 125.8
Mo2 C12 H12 120.6
C14 C13 C12 107.9(6)
C14 C13 Mo2 72.8(3)
C12 C13 Mo2 73.2(3)
C14 C13 H13 126.1
C12 C13 H13 126.1
Mo2 C13 H13 119.7
C13 C14 C10 107.8(6)
C13 C14 Mo2 71.8(3)
C10 C14 Mo2 74.0(3)
C13 C14 H14 126.1
C10 C14 H14 126.1
Mo2 C14 H14 119.9
C16 C15 C19 108.3(6)
C16 C15 Fe1 70.5(4)
C19 C15 Fe1 69.3(4)
C16 C15 H15 125.9
C19 C15 H15 125.9
Fe1 C15 H15 125.9
C15 C16 C17 108.9(6)
C15 C16 Fe1 71.0(4)
C17 C16 Fe1 69.9(4)
C15 C16 H16 125.5
C17 C16 H16 125.5
Fe1 C16 H16 125.1
C16 C17 C18 106.3(6)
C16 C17 Fe1 70.5(4)
C18 C17 Fe1 69.5(4)
C16 C17 H17 126.9
C18 C17 H17 126.9
Fe1 C17 H17 124.8
C19 C18 C17 108.1(6)
C19 C18 Fe1 70.4(4)
C17 C18 Fe1 70.4(4)
C19 C18 H18 126
C17 C18 H18 126
Fe1 C18 H18 124.9
C18 C19 C15 108.4(6)
C18 C19 Fe1 70.5(4)
C15 C19 Fe1 71.4(4)
C18 C19 H19 125.8
C15 C19 H19 125.8
Fe1 C19 H19 123.9
C21 C20 C25 109.5(5)
C21 C20 P3 111.8(4)
C25 C20 P3 114.8(4)
C21 C20 H20 106.8
C25 C20 H20 106.8
P3 C20 H20 106.8
C20 C21 C22 111.9(5)
C20 C21 H21A 109.2
C22 C21 H21A 109.2
C20 C21 H21B 109.2
C22 C21 H21B 109.2
H21A C21 H21B 107.9
C21 C22 C23 111.7(5)
C21 C22 H22A 109.3
C23 C22 H22A 109.3
C21 C22 H22B 109.3
C23 C22 H22B 109.3
H22A C22 H22B 107.9
C24 C23 C22 110.4(5)
C24 C23 H23A 109.6
C22 C23 H23A 109.6
C24 C23 H23B 109.6
C22 C23 H23B 109.6
H23A C23 H23B 108.1
C23 C24 C25 113.1(5)
C23 C24 H24A 109
C25 C24 H24A 109
C23 C24 H24B 109
C25 C24 H24B 109
H24A C24 H24B 107.8
C24 C25 C20 110.5(4)
C24 C25 H25A 109.6
C20 C25 H25A 109.6
C24 C25 H25B 109.6
C20 C25 H25B 109.6
H25A C25 H25B 108.1
C31 C26 C27 108.7(5)
C31 C26 P3 113.0(4)
C27 C26 P3 115.4(4)
C31 C26 H26 106.4
C27 C26 H26 106.4
P3 C26 H26 106.4
C26 C27 C28 111.2(5)
C26 C27 H27A 109.4
C28 C27 H27A 109.4
C26 C27 H27B 109.4
C28 C27 H27B 109.4
H27A C27 H27B 108
C29 C28 C27 110.9(5)
C29 C28 H28A 109.5
C27 C28 H28A 109.5
C29 C28 H28B 109.5
C27 C28 H28B 109.5
H28A C28 H28B 108
C28 C29 C30 111.0(5)
C28 C29 H29A 109.4
C30 C29 H29A 109.4
C28 C29 H29B 109.4
C30 C29 H29B 109.4
H29A C29 H29B 108
C31 C30 C29 111.7(5)
C31 C30 H30A 109.3
C29 C30 H30A 109.3
C31 C30 H30B 109.3
C29 C30 H30B 109.3
H30A C30 H30B 107.9
C30 C31 C26 111.6(5)
C30 C31 H31A 109.3
C26 C31 H31A 109.3
C30 C31 H31B 109.3
C26 C31 H31B 109.3
H31A C31 H31B 108
C92 C91 C96 116.1(7)
C92 C91 C90 122.5(7)
C96 C91 C90 121.4(7)
C93 C92 C91 123.0(8)
C93 C92 H92 118.5
C91 C92 H92 118.5
C92 C93 C94 119.8(8)
C92 C93 H93 120.1
C94 C93 H93 120.1
C91 C90 H90A 109.5
C91 C90 H90B 109.5
H90A C90 H90B 109.5
C91 C90 H90C 109.5
H90A C90 H90C 109.5
H90B C90 H90C 109.5
C96 C95 C94 119.5(8)
C96 C95 H95 120.2
C94 C95 H95 120.2
C95 C96 C91 121.8(7)
C95 C96 H96 119.1
C91 C96 H96 119.1
C93 C94 C95 119.7(7)
C93 C94 H94 120.2
C95 C94 H94 120.2

loop_
_geom_bond_atom_site_label_1
_geom_bond_atom_site_label_2
_geom_bond_distance
Mo1 C1 1.936(6)
Mo1 C7 2.307(6)
Mo1 C6 2.311(6)
Mo1 C5 2.333(7)
Mo1 C9 2.338(7)
Mo1 C8 2.346(6)
Mo1 P2 2.4335(14)
Mo1 P3 2.4539(14)
Mo1 P1 2.5339(15)
Mo1 Mo2 3.0077(6)
Mo2 C2 1.949(6)
Mo2 C13 2.288(6)
Mo2 C14 2.301(5)
Mo2 C12 2.322(6)
Mo2 C10 2.346(6)
Mo2 C11 2.367(6)
Mo2 P3 2.4334(13)
Mo2 P2 2.4445(15)
Mo2 P1 2.5062(15)
Fe1 C3 1.775(7)
Fe1 C4 1.778(7)
Fe1 C19 2.090(6)
Fe1 C18 2.091(6)
Fe1 C17 2.103(7)
Fe1 C16 2.110(7)
Fe1 C15 2.117(6)
Fe1 P2 2.2618(16)
O1 C1 1.172(7)
O2 C2 1.164(8)
O3 C3 1.132(8)
O4 C4 1.137(8)
P1 P2 2.089(2)
P3 C26 1.877(6)
P3 C20 1.880(6)
C5 C6 1.395(12)
C5 C9 1.395(12)
C5 H5 0.93
C6 C7 1.364(11)
C6 H6 0.93
C7 C8 1.361(12)
C7 H7 0.93
C8 C9 1.395(12)
C8 H8 0.93
C9 H9 0.93
C10 C11 1.413(9)
C10 C14 1.420(9)
C10 H10 0.93
C11 C12 1.390(9)
C11 H11 0.93
C12 C13 1.427(9)
C12 H12 0.93
C13 C14 1.394(10)
C13 H13 0.93
C14 H14 0.93
C15 C16 1.392(11)
C15 C19 1.413(10)
C15 H15 0.93
C16 C17 1.426(10)
C16 H16 0.93
C17 C18 1.439(11)
C17 H17 0.93
C18 C19 1.401(10)
C18 H18 0.93
C19 H19 0.93
C20 C21 1.528(7)
C20 C25 1.536(7)
C20 H20 0.98
C21 C22 1.529(8)
C21 H21A 0.97
C21 H21B 0.97
C22 C23 1.551(9)
C22 H22A 0.97
C22 H22B 0.97
C23 C24 1.516(8)
C23 H23A 0.97
C23 H23B 0.97
C24 C25 1.535(8)
C24 H24A 0.97
C24 H24B 0.97
C25 H25A 0.97
C25 H25B 0.97
C26 C31 1.536(8)
C26 C27 1.540(8)
C26 H26 0.98
C27 C28 1.541(8)
C27 H27A 0.97
C27 H27B 0.97
C28 C29 1.514(9)
C28 H28A 0.97
C28 H28B 0.97
C29 C30 1.530(8)
C29 H29A 0.97
C29 H29B 0.97
C30 C31 1.526(8)
C30 H30A 0.97
C30 H30B 0.97
C31 H31A 0.97
C31 H31B 0.97
C91 C92 1.379(10)
C91 C96 1.406(11)
C91 C90 1.493(10)
C92 C93 1.361(12)
C92 H92 0.93
C93 C94 1.380(13)
C93 H93 0.93
C90 H90A 0.96
C90 H90B 0.96
C90 H90C 0.96
C95 C96 1.378(12)
C95 C94 1.380(12)
C95 H95 0.93
C96 H96 0.93
C94 H94 0.93
